data_2220633
loop_
_publ_author_name
'Grossie, David A'
'Feld, William A.'
'Kelley, John'

_publ_section_title
;
 1,3-Di-1-adamantylimidazolium (phthalocyaninato)lithium(I) acetone
 hemisolvate monohydrate
;
_journal_issue 1
_journal_name_full 'Acta Crystallographica Section E'
_journal_page_first m72
_journal_paper_doi 10.1107/S1600536808041135
_journal_volume 65
_journal_year 2009
_chemical_formula_iupac '(C23 H33 N2) [Li (C32 H16 N8)], 0.5C3 H6 O, H2 O'
_chemical_formula_moiety 'C23 H33 N2 +, C32 H16 Li N8 -, 0.5(C3 H6 O), H2 O'
_chemical_formula_sum 'C56.5 H54 Li N10 O1.5'
_chemical_formula_weight 904.04
_chemical_melting_point 622
_chemical_name_common
;
1,3-Di-1-adamantylimidazolium (phthalocyaninato)lithium(I) acetone
hemisolvate monohydrate
;
_chemical_name_systematic
;
1,3-Bis(1-adamantyl)imidazolium lithium phthalocyanine monohydrate acetone
hemisolvate.
;
_space_group_IT_number 14
_symmetry_cell_setting monoclinic
_symmetry_space_group_name_Hall '-P 2yn'
_symmetry_space_group_name_H-M 'P 1 21/n 1'
_atom_sites_solution_hydrogens geom
_atom_sites_solution_primary direct
_atom_sites_solution_secondary difmap
_audit_creation_method SHELXL-97
_cell_angle_alpha 90.00
_cell_angle_beta 108.374(3)
_cell_angle_gamma 90.00
_cell_formula_units_Z 4
_cell_length_a 15.799(3)
_cell_length_b 17.165(4)
_cell_length_c 17.831(4)
_cell_measurement_reflns_used 64888
_cell_measurement_temperature 173(2)
_cell_measurement_theta_max 30.127
_cell_measurement_theta_min 2.373
_cell_volume 4589.1(17)
_computing_cell_refinement 'SAINT-Plus (Bruker, 2003)'
_computing_data_collection 'SMART (Bruker, 2002)'
_computing_data_reduction 'SAINT-Plus (Bruker, 2003)'
_computing_molecular_graphics
;
Mercury (Macrae <i>et al.</i>,  2006),
Ortep-3 for Windows, (Farrugia, 1997),
OSCAIL, (McArdle, 1995)
;
_computing_publication_material
;
enCIFer (Allen <i>et al.</i>, 2004) and publCIF (Westrip, 2009)
;
_computing_structure_refinement 'SHELXL97 (Sheldrick, 2008)'
_computing_structure_solution 'SHELXS97 (Sheldrick, 2008)'
_diffrn_ambient_temperature 173(2)
_diffrn_measured_fraction_theta_full 0.957
_diffrn_measured_fraction_theta_max 0.957
_diffrn_measurement_device_type 'Bruker Smart APEXII CCD'
_diffrn_measurement_method \w
_diffrn_radiation_monochromator graphite
_diffrn_radiation_source 'fine-focus sealed tube'
_diffrn_radiation_type MoK\a
_diffrn_radiation_wavelength 0.71073
_diffrn_reflns_av_R_equivalents 0.0392
_diffrn_reflns_av_sigmaI/netI 0.0418
_diffrn_reflns_limit_h_max 23
_diffrn_reflns_limit_h_min -22
_diffrn_reflns_limit_k_max 24
_diffrn_reflns_limit_k_min -25
_diffrn_reflns_limit_l_max 26
_diffrn_reflns_limit_l_min -26
_diffrn_reflns_number 54676
_diffrn_reflns_theta_full 31.71
_diffrn_reflns_theta_max 31.71
_diffrn_reflns_theta_min 1.69
_diffrn_standards_number 0
_exptl_absorpt_coefficient_mu 0.081
_exptl_absorpt_correction_T_max 0.9851
_exptl_absorpt_correction_T_min 0.9012
_exptl_absorpt_correction_type multi-scan
_exptl_absorpt_process_details '(SADABS; Bruker, 2003)'
_exptl_crystal_colour violet
_exptl_crystal_density_diffrn 1.309
_exptl_crystal_density_method 'not measured'
_exptl_crystal_description block
_exptl_crystal_F_000 1912
_exptl_crystal_size_max 0.44
_exptl_crystal_size_mid 0.39
_exptl_crystal_size_min 0.20
_refine_diff_density_max 0.372
_refine_diff_density_min -0.295
_refine_ls_extinction_method none
_refine_ls_goodness_of_fit_ref 1.026
_refine_ls_hydrogen_treatment mixed
_refine_ls_matrix_type full
_refine_ls_number_parameters 649
_refine_ls_number_reflns 14917
_refine_ls_number_restraints 8
_refine_ls_restrained_S_all 1.026
_refine_ls_R_factor_all 0.0788
_refine_ls_R_factor_gt 0.0524
_refine_ls_shift/su_max 0.001
_refine_ls_shift/su_mean <0.001
_refine_ls_structure_factor_coef Fsqd
_refine_ls_weighting_details 'calc w=1/[\s^2^(Fo^2^)+(0.0482P)^2^+2.0810P] where P=(Fo^2^+2Fc^2^)/3'
_refine_ls_weighting_scheme calc
_refine_ls_wR_factor_gt 0.1152
_refine_ls_wR_factor_ref 0.1293
_reflns_number_gt 11038
_reflns_number_total 14917
_reflns_threshold_expression I>2\s(I)
_cod_data_source_file sj2558.cif
_cod_data_source_block I
_cod_original_cell_volume 4588.9(16)
_cod_original_sg_symbol_H-M 'P 21/n'
_cod_original_formula_sum 'C56.5 H54 Li1 N10 O1.5'
_cod_database_code 2220633
_cod_database_fobs_code 2220633

loop_
_symmetry_equiv_pos_as_xyz
'x, y, z'
'-x+1/2, y+1/2, -z+1/2'
'-x, -y, -z'
'x-1/2, -y-1/2, z-1/2'

loop_
_atom_site_type_symbol
_atom_site_label
_atom_site_fract_x
_atom_site_fract_y
_atom_site_fract_z
_atom_site_U_iso_or_equiv
_atom_site_adp_type
_atom_site_calc_flag
_atom_site_refinement_flags
_atom_site_occupancy
_atom_site_disorder_assembly
_atom_site_disorder_group
Li Li1 1.0000 0.0000 0.0000 0.0221(7) Uani d S 1 . .
N N1 0.84511(7) 0.01780(6) 0.09200(6) 0.0183(2) Uani d . 1 . .
N N2 0.94090(7) 0.08811(6) 0.03257(6) 0.0173(2) Uani d . 1 . .
N N3 1.01005(7) 0.19613(6) -0.01323(6) 0.0182(2) Uani d . 1 . .
N N4 1.06695(7) 0.07380(6) -0.04398(6) 0.0178(2) Uani d . 1 . .
C C1 0.87993(8) 0.08236(7) 0.07194(7) 0.0167(2) Uani d . 1 . .
C C2 0.85314(8) 0.15984(7) 0.08970(7) 0.0173(2) Uani d . 1 . .
C C3 0.79734(9) 0.18458(8) 0.13159(8) 0.0213(3) Uani d . 1 . .
H H3 0.7654 0.1483 0.1526 0.026 Uiso calc R 1 . .
C C4 0.78994(10) 0.26408(8) 0.14163(8) 0.0240(3) Uani d . 1 . .
H H4 0.7524 0.2828 0.1701 0.029 Uiso calc R 1 . .
C C5 0.83698(10) 0.31696(8) 0.11036(9) 0.0256(3) Uani d . 1 . .
H H5 0.8310 0.3711 0.1183 0.031 Uiso calc R 1 . .
C C6 0.89232(9) 0.29251(8) 0.06800(8) 0.0222(3) Uani d . 1 . .
H H6 0.9237 0.3290 0.0466 0.027 Uiso calc R 1 . .
C C7 0.90028(9) 0.21275(7) 0.05796(7) 0.0179(2) Uani d . 1 . .
C C8 0.95462(8) 0.16503(7) 0.02226(7) 0.0173(2) Uani d . 1 . .
C C9 1.06334(8) 0.15280(7) -0.04204(7) 0.0172(2) Uani d . 1 . .
C C10 1.12886(8) 0.18684(7) -0.07575(7) 0.0174(2) Uani d . 1 . .
C C11 1.15259(9) 0.26268(8) -0.08836(8) 0.0201(2) Uani d . 1 . .
H H11 1.1230 0.3062 -0.0750 0.024 Uiso calc R 1 . .
C C12 1.22089(9) 0.27270(8) -0.12104(8) 0.0221(3) Uani d . 1 . .
H H12 1.2382 0.3240 -0.1301 0.026 Uiso calc R 1 . .
C C13 1.26472(9) 0.20899(8) -0.14097(8) 0.0228(3) Uani d . 1 . .
H H13 1.3115 0.2177 -0.1629 0.027 Uiso calc R 1 . .
C C14 1.24094(9) 0.13324(8) -0.12920(8) 0.0213(3) Uani d . 1 . .
H H14 1.2704 0.0898 -0.1428 0.026 Uiso calc R 1 . .
C C15 1.17233(9) 0.12325(7) -0.09671(8) 0.0181(2) Uani d . 1 . .
C C16 1.13064(9) 0.05364(7) -0.07705(7) 0.0177(2) Uani d . 1 . .
Li Li2 0.0000 0.5000 0.0000 0.0223(7) Uani d S 1 . .
N N5 -0.00519(7) 0.50482(6) 0.18826(6) 0.0193(2) Uani d . 1 . .
N N6 0.08896(7) 0.49153(7) 0.10472(6) 0.0192(2) Uani d . 1 . .
N N7 0.22215(7) 0.47223(6) 0.06714(7) 0.0195(2) Uani d . 1 . .
N N8 0.09266(7) 0.48310(7) -0.04998(6) 0.0187(2) Uani d . 1 . .
C C17 0.07282(9) 0.49409(7) 0.17554(7) 0.0183(2) Uani d . 1 . .
C C18 0.15585(9) 0.48247(7) 0.24040(8) 0.0187(2) Uani d . 1 . .
C C19 0.17516(10) 0.47967(8) 0.32180(8) 0.0229(3) Uani d . 1 . .
H H19 0.1297 0.4863 0.3457 0.027 Uiso calc R 1 . .
C C20 0.26314(10) 0.46682(9) 0.36727(8) 0.0279(3) Uani d . 1 . .
H H20 0.2782 0.4649 0.4232 0.033 Uiso calc R 1 . .
C C21 0.32991(10) 0.45674(9) 0.33197(9) 0.0286(3) Uani d . 1 . .
H H21 0.3895 0.4475 0.3643 0.034 Uiso calc R 1 . .
C C22 0.31062(9) 0.45991(8) 0.25046(8) 0.0237(3) Uani d . 1 . .
H H22 0.3561 0.4534 0.2266 0.028 Uiso calc R 1 . .
C C23 0.22251(9) 0.47299(8) 0.20492(8) 0.0196(2) Uani d . 1 . .
C C24 0.17785(9) 0.47881(7) 0.11946(8) 0.0187(2) Uani d . 1 . .
C C25 0.18188(9) 0.47596(7) -0.01094(8) 0.0183(2) Uani d . 1 . .
C C26 0.23144(9) 0.47344(7) -0.06777(8) 0.0183(2) Uani d . 1 . .
C C27 0.32210(9) 0.47045(8) -0.05927(8) 0.0213(3) Uani d . 1 . .
H H27 0.3657 0.4665 -0.0086 0.026 Uiso calc R 1 . .
C C28 0.34626(10) 0.47343(8) -0.12769(9) 0.0251(3) Uani d . 1 . .
H H28 0.4077 0.4719 -0.1235 0.030 Uiso calc R 1 . .
C C29 0.28251(10) 0.47858(9) -0.20269(9) 0.0255(3) Uani d . 1 . .
H H29 0.3013 0.4799 -0.2483 0.031 Uiso calc R 1 . .
C C30 0.19217(10) 0.48184(8) -0.21123(8) 0.0224(3) Uani d . 1 . .
H H30 0.1487 0.4857 -0.2619 0.027 Uiso calc R 1 . .
C C31 0.16757(9) 0.47920(7) -0.14276(8) 0.0185(2) Uani d . 1 . .
C C32 0.08121(9) 0.48562(7) -0.12921(8) 0.0179(2) Uani d . 1 . .
N N9 0.21347(8) 0.75837(7) 0.32337(7) 0.0206(2) Uani d . 1 . .
N N10 0.31358(8) 0.73900(7) 0.26556(7) 0.0210(2) Uani d . 1 . .
C C33 0.22743(9) 0.73102(8) 0.25812(8) 0.0212(3) Uani d . 1 . .
H H33 0.1832 0.7094 0.2137 0.025 Uiso calc R 1 . .
C C34 0.29366(9) 0.78481(9) 0.37394(8) 0.0238(3) Uani d . 1 . .
H H34 0.3033 0.8071 0.4247 0.029 Uiso calc R 1 . .
C C35 0.35583(9) 0.77306(9) 0.33786(8) 0.0245(3) Uani d . 1 . .
H H35 0.4173 0.7859 0.3584 0.029 Uiso calc R 1 . .
C C36 0.12688(9) 0.75260(8) 0.33990(8) 0.0191(2) Uani d . 1 . .
C C37 0.05180(9) 0.78827(8) 0.27195(8) 0.0205(3) Uani d . 1 . .
H H37A 0.0471 0.7607 0.2220 0.025 Uiso calc R 1 . .
H H37B 0.0649 0.8438 0.2654 0.025 Uiso calc R 1 . .
C C38 -0.03623(9) 0.78110(8) 0.29063(8) 0.0222(3) Uani d . 1 . .
H H38 -0.0855 0.8046 0.2466 0.027 Uiso calc R 1 . .
C C39 -0.02848(10) 0.82412(9) 0.36785(9) 0.0258(3) Uani d . 1 . .
H H39A -0.0155 0.8799 0.3624 0.031 Uiso calc R 1 . .
H H39B -0.0856 0.8204 0.3796 0.031 Uiso calc R 1 . .
C C40 0.04642(10) 0.78776(9) 0.43521(8) 0.0262(3) Uani d . 1 . .
H H40 0.0512 0.8156 0.4856 0.031 Uiso calc R 1 . .
C C41 0.13491(9) 0.79498(9) 0.41737(8) 0.0245(3) Uani d . 1 . .
H H41A 0.1491 0.8506 0.4127 0.029 Uiso calc R 1 . .
H H41B 0.1837 0.7717 0.4610 0.029 Uiso calc R 1 . .
C C42 -0.05610(10) 0.69499(9) 0.29889(9) 0.0252(3) Uani d . 1 . .
H H42A -0.0612 0.6673 0.2489 0.030 Uiso calc R 1 . .
H H42B -0.1135 0.6896 0.3098 0.030 Uiso calc R 1 . .
C C43 0.01881(10) 0.65890(8) 0.36645(9) 0.0263(3) Uani d . 1 . .
H H43 0.0055 0.6026 0.3719 0.032 Uiso calc R 1 . .
C C44 0.02643(11) 0.70154(10) 0.44379(9) 0.0300(3) Uani d . 1 . .
H H44A -0.0301 0.6963 0.4563 0.036 Uiso calc R 1 . .
H H44B 0.0748 0.6781 0.4876 0.036 Uiso calc R 1 . .
C C45 0.10709(10) 0.66639(8) 0.34806(9) 0.0242(3) Uani d . 1 . .
H H45A 0.1560 0.6426 0.3912 0.029 Uiso calc R 1 . .
H H45B 0.1027 0.6386 0.2983 0.029 Uiso calc R 1 . .
C C46 0.35926(9) 0.71388(8) 0.20826(7) 0.0188(2) Uani d . 1 . .
C C47 0.29214(9) 0.67521(8) 0.13680(8) 0.0218(3) Uani d . 1 . .
H H47A 0.2441 0.7124 0.1105 0.026 Uiso calc R 1 . .
H H47B 0.2648 0.6295 0.1540 0.026 Uiso calc R 1 . .
C C48 0.34101(9) 0.64948(9) 0.07899(8) 0.0240(3) Uani d . 1 . .
H H48 0.2977 0.6241 0.0319 0.029 Uiso calc R 1 . .
C C49 0.38222(11) 0.72049(10) 0.05245(9) 0.0301(3) Uani d . 1 . .
H H49A 0.3349 0.7583 0.0262 0.036 Uiso calc R 1 . .
H H49B 0.4125 0.7044 0.0140 0.036 Uiso calc R 1 . .
C C50 0.44974(11) 0.75862(9) 0.12455(9) 0.0294(3) Uani d . 1 . .
H H50 0.4773 0.8048 0.1071 0.035 Uiso calc R 1 . .
C C51 0.52255(10) 0.70054(10) 0.16613(9) 0.0302(3) Uani d . 1 . .
H H51A 0.5655 0.7255 0.2128 0.036 Uiso calc R 1 . .
H H51B 0.5553 0.6842 0.1297 0.036 Uiso calc R 1 . .
C C52 0.48106(9) 0.62939(9) 0.19228(8) 0.0243(3) Uani d . 1 . .
H H52 0.5289 0.5912 0.2189 0.029 Uiso calc R 1 . .
C C53 0.43204(9) 0.65519(8) 0.24972(8) 0.0221(3) Uani d . 1 . .
H H53A 0.4747 0.6795 0.2970 0.027 Uiso calc R 1 . .
H H53B 0.4049 0.6094 0.2671 0.027 Uiso calc R 1 . .
C C54 0.41484(9) 0.59165(9) 0.11957(9) 0.0254(3) Uani d . 1 . .
H H54A 0.4463 0.5752 0.0822 0.030 Uiso calc R 1 . .
H H54B 0.3884 0.5448 0.1357 0.030 Uiso calc R 1 . .
C C55 0.40064(10) 0.78504(8) 0.18204(9) 0.0266(3) Uani d . 1 . .
H H55A 0.4430 0.8107 0.2286 0.032 Uiso calc R 1 . .
H H55B 0.3534 0.8230 0.1557 0.032 Uiso calc R 1 . .
O O1 0.06786(8) 0.67405(6) 0.11486(7) 0.0297(2) Uani d D 1 . .
H H1A 0.0548(13) 0.6284(10) 0.0945(12) 0.045 Uiso d D 1 . .
H H1B 0.0393(13) 0.7070(11) 0.0768(10) 0.045 Uiso d D 1 . .
O O2 -0.0403(2) 0.44760(18) 0.39840(18) 0.0555(7) Uani d P 0.50 . .
C C56 -0.0162(3) 0.4789(2) 0.4612(2) 0.0451(9) Uani d PD 0.50 . .
C C57 0.0801(2) 0.47921(16) 0.50835(16) 0.0646(7) Uani d D 1 . .
H H57A 0.1107(14) 0.4355(14) 0.4973(17) 0.097 Uiso d D 1 . .
H H57B 0.0942(15) 0.4617(18) 0.5603(12) 0.097 Uiso d D 1 . .
H H57C 0.1131(14) 0.5205(14) 0.4976(16) 0.097 Uiso d D 1 . .

loop_
_atom_site_aniso_label
_atom_site_aniso_U_11
_atom_site_aniso_U_22
_atom_site_aniso_U_33
_atom_site_aniso_U_12
_atom_site_aniso_U_13
_atom_site_aniso_U_23
Li1 0.0250(17) 0.0152(14) 0.0268(17) -0.0003(12) 0.0094(14) 0.0006(12)
N1 0.0193(5) 0.0163(5) 0.0190(5) -0.0001(4) 0.0058(4) 0.0004(4)
N2 0.0191(5) 0.0153(5) 0.0171(5) -0.0011(4) 0.0052(4) 0.0003(4)
N3 0.0199(5) 0.0168(5) 0.0177(5) 0.0000(4) 0.0056(4) 0.0007(4)
N4 0.0191(5) 0.0151(5) 0.0194(5) -0.0001(4) 0.0064(4) 0.0010(4)
C1 0.0175(6) 0.0162(5) 0.0154(5) 0.0004(4) 0.0038(4) -0.0011(4)
C2 0.0184(6) 0.0161(5) 0.0162(6) 0.0010(4) 0.0036(5) -0.0009(4)
C3 0.0215(6) 0.0214(6) 0.0214(6) 0.0017(5) 0.0073(5) 0.0006(5)
C4 0.0251(7) 0.0235(6) 0.0239(7) 0.0061(5) 0.0085(5) -0.0022(5)
C5 0.0304(7) 0.0180(6) 0.0272(7) 0.0051(5) 0.0075(6) -0.0026(5)
C6 0.0248(7) 0.0162(6) 0.0245(7) 0.0011(5) 0.0060(5) -0.0001(5)
C7 0.0191(6) 0.0163(5) 0.0168(6) 0.0019(4) 0.0035(5) -0.0001(4)
C8 0.0182(6) 0.0156(5) 0.0165(6) 0.0004(4) 0.0033(5) -0.0001(4)
C9 0.0183(6) 0.0152(5) 0.0166(6) -0.0016(4) 0.0034(5) 0.0001(4)
C10 0.0185(6) 0.0168(5) 0.0156(5) -0.0022(4) 0.0039(4) 0.0005(4)
C11 0.0231(6) 0.0170(6) 0.0189(6) -0.0031(5) 0.0049(5) -0.0008(5)
C12 0.0242(7) 0.0197(6) 0.0213(6) -0.0064(5) 0.0056(5) 0.0008(5)
C13 0.0215(6) 0.0247(6) 0.0231(6) -0.0061(5) 0.0083(5) 0.0003(5)
C14 0.0210(6) 0.0210(6) 0.0225(6) -0.0013(5) 0.0075(5) -0.0006(5)
C15 0.0192(6) 0.0172(5) 0.0175(6) -0.0016(5) 0.0054(5) 0.0010(4)
C16 0.0187(6) 0.0165(5) 0.0171(6) -0.0011(4) 0.0046(5) 0.0001(4)
Li2 0.0212(16) 0.0281(17) 0.0162(15) 0.0012(13) 0.0040(12) -0.0005(13)
N5 0.0207(5) 0.0195(5) 0.0172(5) 0.0008(4) 0.0052(4) 0.0001(4)
N6 0.0185(5) 0.0233(5) 0.0155(5) 0.0016(4) 0.0047(4) -0.0006(4)
N7 0.0193(5) 0.0208(5) 0.0176(5) 0.0020(4) 0.0046(4) -0.0005(4)
N8 0.0179(5) 0.0215(5) 0.0160(5) 0.0010(4) 0.0043(4) 0.0004(4)
C17 0.0192(6) 0.0184(6) 0.0164(6) 0.0002(5) 0.0042(5) -0.0002(5)
C18 0.0202(6) 0.0168(5) 0.0175(6) 0.0008(5) 0.0036(5) 0.0003(5)
C19 0.0276(7) 0.0225(6) 0.0169(6) 0.0025(5) 0.0047(5) -0.0004(5)
C20 0.0320(8) 0.0305(7) 0.0163(6) 0.0040(6) 0.0004(6) 0.0013(5)
C21 0.0241(7) 0.0334(8) 0.0218(7) 0.0057(6) -0.0022(5) 0.0019(6)
C22 0.0205(6) 0.0263(7) 0.0217(7) 0.0042(5) 0.0028(5) 0.0007(5)
C23 0.0213(6) 0.0183(6) 0.0171(6) 0.0021(5) 0.0027(5) -0.0007(5)
C24 0.0184(6) 0.0190(6) 0.0174(6) 0.0009(5) 0.0038(5) -0.0001(5)
C25 0.0180(6) 0.0181(6) 0.0185(6) 0.0016(5) 0.0052(5) -0.0010(5)
C26 0.0204(6) 0.0155(5) 0.0194(6) 0.0007(5) 0.0068(5) -0.0015(4)
C27 0.0199(6) 0.0213(6) 0.0224(6) 0.0007(5) 0.0063(5) -0.0025(5)
C28 0.0218(7) 0.0266(7) 0.0296(7) 0.0014(5) 0.0122(6) -0.0024(6)
C29 0.0284(7) 0.0276(7) 0.0248(7) 0.0010(6) 0.0143(6) -0.0002(5)
C30 0.0262(7) 0.0221(6) 0.0201(6) 0.0012(5) 0.0089(5) -0.0007(5)
C31 0.0205(6) 0.0154(5) 0.0203(6) 0.0012(5) 0.0074(5) -0.0010(5)
C32 0.0198(6) 0.0169(5) 0.0175(6) 0.0002(5) 0.0065(5) -0.0010(4)
N9 0.0190(5) 0.0252(6) 0.0181(5) 0.0013(4) 0.0064(4) -0.0031(4)
N10 0.0189(5) 0.0261(6) 0.0180(5) 0.0018(4) 0.0059(4) -0.0028(4)
C33 0.0185(6) 0.0275(7) 0.0173(6) 0.0018(5) 0.0054(5) -0.0022(5)
C34 0.0203(6) 0.0303(7) 0.0196(6) 0.0003(5) 0.0048(5) -0.0059(5)
C35 0.0198(6) 0.0318(7) 0.0206(6) -0.0002(5) 0.0047(5) -0.0063(5)
C36 0.0190(6) 0.0223(6) 0.0175(6) 0.0013(5) 0.0078(5) -0.0012(5)
C37 0.0211(6) 0.0226(6) 0.0187(6) -0.0001(5) 0.0073(5) 0.0011(5)
C38 0.0200(6) 0.0246(6) 0.0223(6) 0.0011(5) 0.0071(5) 0.0009(5)
C39 0.0246(7) 0.0260(7) 0.0305(7) 0.0011(5) 0.0140(6) -0.0044(6)
C40 0.0267(7) 0.0349(8) 0.0202(6) -0.0023(6) 0.0120(5) -0.0080(6)
C41 0.0225(7) 0.0336(7) 0.0189(6) -0.0012(6) 0.0085(5) -0.0069(5)
C42 0.0247(7) 0.0276(7) 0.0256(7) -0.0065(5) 0.0113(6) -0.0046(5)
C43 0.0315(8) 0.0223(6) 0.0286(7) -0.0010(6) 0.0146(6) 0.0030(5)
C44 0.0327(8) 0.0385(8) 0.0226(7) 0.0008(6) 0.0142(6) 0.0050(6)
C45 0.0283(7) 0.0219(6) 0.0243(7) 0.0036(5) 0.0108(6) 0.0020(5)
C46 0.0176(6) 0.0239(6) 0.0161(6) 0.0005(5) 0.0072(5) -0.0011(5)
C47 0.0164(6) 0.0301(7) 0.0189(6) 0.0002(5) 0.0057(5) -0.0037(5)
C48 0.0199(6) 0.0342(7) 0.0177(6) -0.0007(5) 0.0057(5) -0.0044(5)
C49 0.0334(8) 0.0388(8) 0.0206(7) 0.0006(6) 0.0121(6) 0.0029(6)
C50 0.0348(8) 0.0307(7) 0.0284(7) -0.0084(6) 0.0180(6) -0.0012(6)
C51 0.0200(7) 0.0452(9) 0.0278(7) -0.0074(6) 0.0112(6) -0.0105(7)
C52 0.0182(6) 0.0320(7) 0.0226(7) 0.0049(5) 0.0061(5) -0.0035(5)
C53 0.0194(6) 0.0274(7) 0.0194(6) 0.0027(5) 0.0058(5) -0.0003(5)
C54 0.0227(7) 0.0293(7) 0.0254(7) 0.0001(5) 0.0092(5) -0.0068(6)
C55 0.0313(8) 0.0233(7) 0.0271(7) -0.0022(6) 0.0121(6) -0.0006(5)
O1 0.0350(6) 0.0229(5) 0.0269(6) 0.0015(4) 0.0035(5) 0.0014(4)
O2 0.071(2) 0.0482(17) 0.0459(17) -0.0024(15) 0.0170(15) 0.0017(13)
C56 0.065(3) 0.0350(18) 0.0354(19) -0.0166(17) 0.0160(18) 0.0093(15)
C57 0.0824(19) 0.0574(15) 0.0572(14) -0.0113(13) 0.0265(14) 0.0118(12)

loop_
_atom_type_symbol
_atom_type_description
_atom_type_scat_dispersion_real
_atom_type_scat_dispersion_imag
_atom_type_scat_source
C C 0.0033 0.0016 'International Tables Vol C Tables 4.2.6.8 and 6.1.1.4'
H H 0.0000 0.0000 'International Tables Vol C Tables 4.2.6.8 and 6.1.1.4'
Li Li -0.0003 0.0001 'International Tables Vol C Tables 4.2.6.8 and 6.1.1.4'
N N 0.0061 0.0033 'International Tables Vol C Tables 4.2.6.8 and 6.1.1.4'
O O 0.0106 0.0060 'International Tables Vol C Tables 4.2.6.8 and 6.1.1.4'

loop_
_geom_angle_atom_site_label_1
_geom_angle_atom_site_label_2
_geom_angle_atom_site_label_3
_geom_angle_site_symmetry_1
_geom_angle_site_symmetry_3
_geom_angle
_geom_angle_publ_flag
N2 Li1 N2 . 3_755 180.00(8) ?
N2 Li1 N4 . . 89.28(5) ?
N2 Li1 N4 3_755 . 90.72(5) ?
N2 Li1 N4 . 3_755 90.72(5) ?
N2 Li1 N4 3_755 3_755 89.28(5) ?
N4 Li1 N4 . 3_755 180.00(8) ?
C1 N1 C16 . 3_755 122.68(11) ?
C8 N2 C1 . . 107.98(10) ?
C8 N2 Li1 . . 126.75(9) ?
C1 N2 Li1 . . 125.25(8) ?
C9 N3 C8 . . 122.79(11) ?
C9 N4 C16 . . 107.90(11) ?
C9 N4 Li1 . . 126.97(9) ?
C16 N4 Li1 . . 124.98(9) ?
N1 C1 N2 . . 128.03(11) ?
N1 C1 C2 . . 121.71(11) ?
N2 C1 C2 . . 110.25(11) ?
C3 C2 C7 . . 121.79(12) ?
C3 C2 C1 . . 132.17(12) ?
C7 C2 C1 . . 105.98(11) ?
C4 C3 C2 . . 117.65(13) ?
C4 C3 H3 . . 121.2 ?
C2 C3 H3 . . 121.2 ?
C3 C4 C5 . . 120.76(13) ?
C3 C4 H4 . . 119.6 ?
C5 C4 H4 . . 119.6 ?
C6 C5 C4 . . 121.77(13) ?
C6 C5 H5 . . 119.1 ?
C4 C5 H5 . . 119.1 ?
C5 C6 C7 . . 117.74(13) ?
C5 C6 H6 . . 121.1 ?
C7 C6 H6 . . 121.1 ?
C6 C7 C2 . . 120.29(12) ?
C6 C7 C8 . . 133.90(12) ?
C2 C7 C8 . . 105.72(11) ?
N3 C8 N2 . . 127.26(12) ?
N3 C8 C7 . . 122.66(11) ?
N2 C8 C7 . . 110.07(11) ?
N3 C9 N4 . . 126.87(12) ?
N3 C9 C10 . . 122.93(11) ?
N4 C9 C10 . . 110.20(11) ?
C11 C10 C15 . . 120.37(12) ?
C11 C10 C9 . . 134.17(12) ?
C15 C10 C9 . . 105.46(11) ?
C12 C11 C10 . . 117.89(12) ?
C12 C11 H11 . . 121.1 ?
C10 C11 H11 . . 121.1 ?
C11 C12 C13 . . 121.46(12) ?
C11 C12 H12 . . 119.3 ?
C13 C12 H12 . . 119.3 ?
C14 C13 C12 . . 120.97(13) ?
C14 C13 H13 . . 119.5 ?
C12 C13 H13 . . 119.5 ?
C13 C14 C15 . . 117.54(13) ?
C13 C14 H14 . . 121.2 ?
C15 C14 H14 . . 121.2 ?
C14 C15 C10 . . 121.77(12) ?
C14 C15 C16 . . 132.13(12) ?
C10 C15 C16 . . 106.10(11) ?
N1 C16 N4 3_755 . 128.09(12) ?
N1 C16 C15 3_755 . 121.59(12) ?
N4 C16 C15 . . 110.31(11) ?
N6 Li2 N6 . 3_565 180.00(7) ?
N6 Li2 N8 . . 90.47(5) ?
N6 Li2 N8 3_565 . 89.53(5) ?
N6 Li2 N8 . 3_565 89.53(5) ?
N6 Li2 N8 3_565 3_565 90.47(5) ?
N8 Li2 N8 . 3_565 180.00(3) ?
C17 N5 C32 . 3_565 122.18(11) ?
C24 N6 C17 . . 107.97(11) ?
C24 N6 Li2 . . 125.63(9) ?
C17 N6 Li2 . . 126.35(9) ?
C24 N7 C25 . . 122.74(12) ?
C25 N8 C32 . . 107.97(11) ?
C25 N8 Li2 . . 125.43(9) ?
C32 N8 Li2 . . 126.19(9) ?
N5 C17 N6 . . 127.84(12) ?
N5 C17 C18 . . 122.04(12) ?
N6 C17 C18 . . 110.13(11) ?
C19 C18 C23 . . 121.39(12) ?
C19 C18 C17 . . 132.72(13) ?
C23 C18 C17 . . 105.89(11) ?
C18 C19 C20 . . 117.78(13) ?
C18 C19 H19 . . 121.1 ?
C20 C19 H19 . . 121.1 ?
C19 C20 C21 . . 120.99(13) ?
C19 C20 H20 . . 119.5 ?
C21 C20 H20 . . 119.5 ?
C22 C21 C20 . . 121.20(13) ?
C22 C21 H21 . . 119.4 ?
C20 C21 H21 . . 119.4 ?
C21 C22 C23 . . 117.79(13) ?
C21 C22 H22 . . 121.1 ?
C23 C22 H22 . . 121.1 ?
C22 C23 C18 . . 120.83(12) ?
C22 C23 C24 . . 133.03(13) ?
C18 C23 C24 . . 106.13(11) ?
N7 C24 N6 . . 127.88(12) ?
N7 C24 C23 . . 122.24(12) ?
N6 C24 C23 . . 109.88(11) ?
N7 C25 N8 . . 127.62(12) ?
N7 C25 C26 . . 122.45(12) ?
N8 C25 C26 . . 109.93(11) ?
C27 C26 C31 . . 120.84(12) ?
C27 C26 C25 . . 132.99(12) ?
C31 C26 C25 . . 106.09(11) ?
C28 C27 C26 . . 117.44(13) ?
C28 C27 H27 . . 121.3 ?
C26 C27 H27 . . 121.3 ?
C27 C28 C29 . . 121.79(13) ?
C27 C28 H28 . . 119.1 ?
C29 C28 H28 . . 119.1 ?
C30 C29 C28 . . 120.83(13) ?
C30 C29 H29 . . 119.6 ?
C28 C29 H29 . . 119.6 ?
C29 C30 C31 . . 117.62(13) ?
C29 C30 H30 . . 121.2 ?
C31 C30 H30 . . 121.2 ?
C30 C31 C26 . . 121.48(12) ?
C30 C31 C32 . . 132.41(13) ?
C26 C31 C32 . . 106.03(11) ?
N5 C32 N8 3_565 . 127.75(12) ?
N5 C32 C31 3_565 . 122.23(12) ?
N8 C32 C31 . . 109.99(11) ?
C33 N9 C34 . . 108.36(11) ?
C33 N9 C36 . . 124.24(11) ?
C34 N9 C36 . . 127.12(11) ?
C33 N10 C35 . . 108.33(11) ?
C33 N10 C46 . . 127.08(11) ?
C35 N10 C46 . . 124.55(11) ?
N10 C33 N9 . . 108.73(12) ?
N10 C33 H33 . . 125.6 ?
N9 C33 H33 . . 125.6 ?
C35 C34 N9 . . 107.22(12) ?
C35 C34 H34 . . 126.4 ?
N9 C34 H34 . . 126.4 ?
C34 C35 N10 . . 107.36(12) ?
C34 C35 H35 . . 126.3 ?
N10 C35 H35 . . 126.3 ?
N9 C36 C45 . . 108.13(11) ?
N9 C36 C41 . . 109.07(11) ?
C45 C36 C41 . . 109.59(11) ?
N9 C36 C37 . . 110.33(10) ?
C45 C36 C37 . . 109.37(11) ?
C41 C36 C37 . . 110.32(11) ?
C36 C37 C38 . . 109.00(11) ?
C36 C37 H37A . . 109.9 ?
C38 C37 H37A . . 109.9 ?
C36 C37 H37B . . 109.9 ?
C38 C37 H37B . . 109.9 ?
H37A C37 H37B . . 108.3 ?
C42 C38 C39 . . 109.88(12) ?
C42 C38 C37 . . 109.06(11) ?
C39 C38 C37 . . 109.59(11) ?
C42 C38 H38 . . 109.4 ?
C39 C38 H38 . . 109.4 ?
C37 C38 H38 . . 109.4 ?
C40 C39 C38 . . 109.39(11) ?
C40 C39 H39A . . 109.8 ?
C38 C39 H39A . . 109.8 ?
C40 C39 H39B . . 109.8 ?
C38 C39 H39B . . 109.8 ?
H39A C39 H39B . . 108.2 ?
C39 C40 C44 . . 109.89(12) ?
C39 C40 C41 . . 109.54(12) ?
C44 C40 C41 . . 109.21(12) ?
C39 C40 H40 . . 109.4 ?
C44 C40 H40 . . 109.4 ?
C41 C40 H40 . . 109.4 ?
C36 C41 C40 . . 109.10(11) ?
C36 C41 H41A . . 109.9 ?
C40 C41 H41A . . 109.9 ?
C36 C41 H41B . . 109.9 ?
C40 C41 H41B . . 109.9 ?
H41A C41 H41B . . 108.3 ?
C38 C42 C43 . . 109.65(12) ?
C38 C42 H42A . . 109.7 ?
C43 C42 H42A . . 109.7 ?
C38 C42 H42B . . 109.7 ?
C43 C42 H42B . . 109.7 ?
H42A C42 H42B . . 108.2 ?
C42 C43 C44 . . 109.72(12) ?
C42 C43 C45 . . 109.12(11) ?
C44 C43 C45 . . 109.47(12) ?
C42 C43 H43 . . 109.5 ?
C44 C43 H43 . . 109.5 ?
C45 C43 H43 . . 109.5 ?
C40 C44 C43 . . 109.39(12) ?
C40 C44 H44A . . 109.8 ?
C43 C44 H44A . . 109.8 ?
C40 C44 H44B . . 109.8 ?
C43 C44 H44B . . 109.8 ?
H44A C44 H44B . . 108.2 ?
C36 C45 C43 . . 109.16(11) ?
C36 C45 H45A . . 109.8 ?
C43 C45 H45A . . 109.8 ?
C36 C45 H45B . . 109.8 ?
C43 C45 H45B . . 109.8 ?
H45A C45 H45B . . 108.3 ?
N10 C46 C55 . . 109.00(11) ?
N10 C46 C47 . . 109.81(10) ?
C55 C46 C47 . . 110.10(11) ?
N10 C46 C53 . . 108.16(10) ?
C55 C46 C53 . . 110.19(11) ?
C47 C46 C53 . . 109.55(11) ?
C46 C47 C48 . . 108.73(11) ?
C46 C47 H47A . . 109.9 ?
C48 C47 H47A . . 109.9 ?
C46 C47 H47B . . 109.9 ?
C48 C47 H47B . . 109.9 ?
H47A C47 H47B . . 108.3 ?
C49 C48 C54 . . 109.21(12) ?
C49 C48 C47 . . 109.43(12) ?
C54 C48 C47 . . 109.83(11) ?
C49 C48 H48 . . 109.5 ?
C54 C48 H48 . . 109.5 ?
C47 C48 H48 . . 109.5 ?
C48 C49 C50 . . 109.44(12) ?
C48 C49 H49A . . 109.8 ?
C50 C49 H49A . . 109.8 ?
C48 C49 H49B . . 109.8 ?
C50 C49 H49B . . 109.8 ?
H49A C49 H49B . . 108.2 ?
C51 C50 C49 . . 110.30(13) ?
C51 C50 C55 . . 109.30(12) ?
C49 C50 C55 . . 108.73(13) ?
C51 C50 H50 . . 109.5 ?
C49 C50 H50 . . 109.5 ?
C55 C50 H50 . . 109.5 ?
C50 C51 C52 . . 109.91(12) ?
C50 C51 H51A . . 109.7 ?
C52 C51 H51A . . 109.7 ?
C50 C51 H51B . . 109.7 ?
C52 C51 H51B . . 109.7 ?
H51A C51 H51B . . 108.2 ?
C51 C52 C54 . . 108.96(12) ?
C51 C52 C53 . . 109.23(12) ?
C54 C52 C53 . . 109.53(11) ?
C51 C52 H52 . . 109.7 ?
C54 C52 H52 . . 109.7 ?
C53 C52 H52 . . 109.7 ?
C52 C53 C46 . . 109.16(11) ?
C52 C53 H53A . . 109.8 ?
C46 C53 H53A . . 109.8 ?
C52 C53 H53B . . 109.8 ?
C46 C53 H53B . . 109.8 ?
H53A C53 H53B . . 108.3 ?
C48 C54 C52 . . 110.00(12) ?
C48 C54 H54A . . 109.7 ?
C52 C54 H54A . . 109.7 ?
C48 C54 H54B . . 109.7 ?
C52 C54 H54B . . 109.7 ?
H54A C54 H54B . . 108.2 ?
C46 C55 C50 . . 108.86(12) ?
C46 C55 H55A . . 109.9 ?
C50 C55 H55A . . 109.9 ?
C46 C55 H55B . . 109.9 ?
C50 C55 H55B . . 109.9 ?
H55A C55 H55B . . 108.3 ?
H1A O1 H1B . . 105.0(18) ?
O2 C56 C57 . 3_566 120.8(4) ?
O2 C56 C57 . . 120.0(4) ?
C57 C56 C57 3_566 . 119.1(3) ?
O2 C56 C56 . 3_566 177.4(5) ?
C57 C56 C56 3_566 3_566 59.9(3) ?
C57 C56 C56 . 3_566 59.2(3) ?
C56 C57 C56 3_566 . 60.9(3) ?
C56 C57 H57A 3_566 . 156.5(19) ?
C56 C57 H57A . . 112.2(15) ?
C56 C57 H57B 3_566 . 76.6(18) ?
C56 C57 H57B . . 116.3(15) ?
H57A C57 H57B . . 88(2) ?
C56 C57 H57C 3_566 . 101.4(18) ?
C56 C57 H57C . . 115.1(15) ?
H57A C57 H57C . . 102(3) ?
H57B C57 H57C . . 118(3) ?

loop_
_geom_bond_atom_site_label_1
_geom_bond_atom_site_label_2
_geom_bond_site_symmetry_2
_geom_bond_distance
_geom_bond_publ_flag
Li1 N2 . 1.9592(11) ?
Li1 N2 3_755 1.9592(11) ?
Li1 N4 . 1.9650(11) ?
Li1 N4 3_755 1.9650(11) ?
N1 C1 . 1.3352(16) ?
N1 C16 3_755 1.3365(16) ?
N2 C8 . 1.3597(16) ?
N2 C1 . 1.3625(16) ?
N3 C9 . 1.3411(16) ?
N3 C8 . 1.3424(16) ?
N4 C9 . 1.3581(16) ?
N4 C16 . 1.3617(16) ?
C1 C2 . 1.4603(17) ?
C2 C3 . 1.3895(18) ?
C2 C7 . 1.4020(18) ?
C3 C4 . 1.3859(19) ?
C3 H3 . 0.9500 ?
C4 C5 . 1.396(2) ?
C4 H4 . 0.9500 ?
C5 C6 . 1.388(2) ?
C5 H5 . 0.9500 ?
C6 C7 . 1.3914(18) ?
C6 H6 . 0.9500 ?
C7 C8 . 1.4688(18) ?
C9 C10 . 1.4720(18) ?
C10 C11 . 1.3923(18) ?
C10 C15 . 1.4016(18) ?
C11 C12 . 1.3892(19) ?
C11 H11 . 0.9500 ?
C12 C13 . 1.399(2) ?
C12 H12 . 0.9500 ?
C13 C14 . 1.3875(19) ?
C13 H13 . 0.9500 ?
C14 C15 . 1.3913(18) ?
C14 H14 . 0.9500 ?
C15 C16 . 1.4593(18) ?
C16 N1 3_755 1.3365(16) ?
Li2 N6 . 1.9567(11) ?
Li2 N6 3_565 1.9567(11) ?
Li2 N8 . 1.9606(11) ?
Li2 N8 3_565 1.9606(11) ?
N5 C17 . 1.3343(17) ?
N5 C32 3_565 1.3345(17) ?
N6 C24 . 1.3625(17) ?
N6 C17 . 1.3656(17) ?
N7 C24 . 1.3357(17) ?
N7 C25 . 1.3374(17) ?
N8 C25 . 1.3667(17) ?
N8 C32 . 1.3672(17) ?
C17 C18 . 1.4634(18) ?
C18 C19 . 1.3867(18) ?
C18 C23 . 1.3984(19) ?
C19 C20 . 1.388(2) ?
C19 H19 . 0.9500 ?
C20 C21 . 1.399(2) ?
C20 H20 . 0.9500 ?
C21 C22 . 1.389(2) ?
C21 H21 . 0.9500 ?
C22 C23 . 1.3910(19) ?
C22 H22 . 0.9500 ?
C23 C24 . 1.4671(18) ?
C25 C26 . 1.4636(18) ?
C26 C27 . 1.3930(19) ?
C26 C31 . 1.4019(19) ?
C27 C28 . 1.3894(19) ?
C27 H27 . 0.9500 ?
C28 C29 . 1.400(2) ?
C28 H28 . 0.9500 ?
C29 C30 . 1.388(2) ?
C29 H29 . 0.9500 ?
C30 C31 . 1.3939(18) ?
C30 H30 . 0.9500 ?
C31 C32 . 1.4628(18) ?
C32 N5 3_565 1.3345(17) ?
N9 C33 . 1.3358(17) ?
N9 C34 . 1.3798(18) ?
N9 C36 . 1.4906(17) ?
N10 C33 . 1.3323(17) ?
N10 C35 . 1.3808(17) ?
N10 C46 . 1.4885(16) ?
C33 H33 . 0.9500 ?
C34 C35 . 1.3481(19) ?
C34 H34 . 0.9500 ?
C35 H35 . 0.9500 ?
C36 C45 . 1.529(2) ?
C36 C41 . 1.5307(18) ?
C36 C37 . 1.5309(19) ?
C37 C38 . 1.5337(19) ?
C37 H37A . 0.9900 ?
C37 H37B . 0.9900 ?
C38 C42 . 1.528(2) ?
C38 C39 . 1.533(2) ?
C38 H38 . 1.0000 ?
C39 C40 . 1.528(2) ?
C39 H39A . 0.9900 ?
C39 H39B . 0.9900 ?
C40 C44 . 1.531(2) ?
C40 C41 . 1.5335(19) ?
C40 H40 . 1.0000 ?
C41 H41A . 0.9900 ?
C41 H41B . 0.9900 ?
C42 C43 . 1.529(2) ?
C42 H42A . 0.9900 ?
C42 H42B . 0.9900 ?
C43 C44 . 1.532(2) ?
C43 C45 . 1.535(2) ?
C43 H43 . 1.0000 ?
C44 H44A . 0.9900 ?
C44 H44B . 0.9900 ?
C45 H45A . 0.9900 ?
C45 H45B . 0.9900 ?
C46 C55 . 1.5267(19) ?
C46 C47 . 1.5287(18) ?
C46 C53 . 1.5322(19) ?
C47 C48 . 1.5347(19) ?
C47 H47A . 0.9900 ?
C47 H47B . 0.9900 ?
C48 C49 . 1.526(2) ?
C48 C54 . 1.529(2) ?
C48 H48 . 1.0000 ?
C49 C50 . 1.534(2) ?
C49 H49A . 0.9900 ?
C49 H49B . 0.9900 ?
C50 C51 . 1.526(2) ?
C50 C55 . 1.536(2) ?
C50 H50 . 1.0000 ?
C51 C52 . 1.527(2) ?
C51 H51A . 0.9900 ?
C51 H51B . 0.9900 ?
C52 C54 . 1.530(2) ?
C52 C53 . 1.5315(19) ?
C52 H52 . 1.0000 ?
C53 H53A . 0.9900 ?
C53 H53B . 0.9900 ?
C54 H54A . 0.9900 ?
C54 H54B . 0.9900 ?
C55 H55A . 0.9900 ?
C55 H55B . 0.9900 ?
O1 H1A . 0.862(15) ?
O1 H1B . 0.890(15) ?
O2 C56 . 1.191(5) ?
C56 C57 3_566 1.476(5) ?
C56 C57 . 1.487(5) ?
C56 C56 3_566 1.503(8) ?
C57 C56 3_566 1.476(5) ?
C57 H57A . 0.948(18) ?
C57 H57B . 0.931(18) ?
C57 H57C . 0.935(18) ?

loop_
_geom_hbond_atom_site_label_D
_geom_hbond_atom_site_label_H
_geom_hbond_atom_site_label_A
_geom_hbond_site_symmetry_A
_geom_hbond_distance_DH
_geom_hbond_distance_HA
_geom_hbond_distance_DA
_geom_hbond_angle_DHA
O1 H1A N6 . 0.861(18) 2.405(17) 3.1618(17) 147.1(18)
O1 H1B N3 3_665 0.889(18) 2.025(19) 2.8911(17) 164.3(16)
C33 H33 O1 . 0.95 2.18 3.127(2) 171
C37 H37A O1 . 0.99 2.52 3.493(2) 166

loop_
_geom_torsion_atom_site_label_1
_geom_torsion_atom_site_label_2
_geom_torsion_atom_site_label_3
_geom_torsion_atom_site_label_4
_geom_torsion_site_symmetry_1
_geom_torsion_site_symmetry_2
_geom_torsion_site_symmetry_3
_geom_torsion_site_symmetry_4
_geom_torsion
_geom_torsion_publ_flag
N4 Li1 N2 C8 . . . . -0.79(11) ?
N4 Li1 N2 C8 3_755 . . . 179.21(11) ?
N4 Li1 N2 C1 . . . . -178.85(10) ?
N4 Li1 N2 C1 3_755 . . . 1.15(10) ?
N2 Li1 N4 C9 . . . . 1.91(11) ?
N2 Li1 N4 C9 3_755 . . . -178.09(11) ?
N2 Li1 N4 C16 . . . . 176.80(11) ?
N2 Li1 N4 C16 3_755 . . . -3.20(11) ?
C16 N1 C1 N2 3_755 . . . 2.2(2) ?
C16 N1 C1 C2 3_755 . . . -179.29(12) ?
C8 N2 C1 N1 . . . . 177.65(12) ?
Li1 N2 C1 N1 . . . . -3.99(19) ?
C8 N2 C1 C2 . . . . -1.00(14) ?
Li1 N2 C1 C2 . . . . 177.36(8) ?
N1 C1 C2 C3 . . . . 5.0(2) ?
N2 C1 C2 C3 . . . . -176.21(13) ?
N1 C1 C2 C7 . . . . -177.94(12) ?
N2 C1 C2 C7 . . . . 0.80(14) ?
C7 C2 C3 C4 . . . . -0.38(19) ?
C1 C2 C3 C4 . . . . 176.23(13) ?
C2 C3 C4 C5 . . . . 0.2(2) ?
C3 C4 C5 C6 . . . . 0.3(2) ?
C4 C5 C6 C7 . . . . -0.5(2) ?
C5 C6 C7 C2 . . . . 0.3(2) ?
C5 C6 C7 C8 . . . . -175.63(14) ?
C3 C2 C7 C6 . . . . 0.2(2) ?
C1 C2 C7 C6 . . . . -177.23(12) ?
C3 C2 C7 C8 . . . . 177.10(12) ?
C1 C2 C7 C8 . . . . -0.29(13) ?
C9 N3 C8 N2 . . . . -2.3(2) ?
C9 N3 C8 C7 . . . . 176.25(12) ?
C1 N2 C8 N3 . . . . 179.48(12) ?
Li1 N2 C8 N3 . . . . 1.15(19) ?
C1 N2 C8 C7 . . . . 0.81(14) ?
Li1 N2 C8 C7 . . . . -177.52(8) ?
C6 C7 C8 N3 . . . . -2.7(2) ?
C2 C7 C8 N3 . . . . -179.05(12) ?
C6 C7 C8 N2 . . . . 176.03(14) ?
C2 C7 C8 N2 . . . . -0.30(14) ?
C8 N3 C9 N4 . . . . 3.6(2) ?
C8 N3 C9 C10 . . . . -175.40(12) ?
C16 N4 C9 N3 . . . . -179.22(12) ?
Li1 N4 C9 N3 . . . . -3.61(19) ?
C16 N4 C9 C10 . . . . -0.14(14) ?
Li1 N4 C9 C10 . . . . 175.46(8) ?
N3 C9 C10 C11 . . . . -1.2(2) ?
N4 C9 C10 C11 . . . . 179.65(14) ?
N3 C9 C10 C15 . . . . 178.30(12) ?
N4 C9 C10 C15 . . . . -0.82(14) ?
C15 C10 C11 C12 . . . . -0.87(19) ?
C9 C10 C11 C12 . . . . 178.61(13) ?
C10 C11 C12 C13 . . . . 0.1(2) ?
C11 C12 C13 C14 . . . . 0.4(2) ?
C12 C13 C14 C15 . . . . -0.2(2) ?
C13 C14 C15 C10 . . . . -0.6(2) ?
C13 C14 C15 C16 . . . . 179.63(13) ?
C11 C10 C15 C14 . . . . 1.1(2) ?
C9 C10 C15 C14 . . . . -178.49(12) ?
C11 C10 C15 C16 . . . . -179.02(12) ?
C9 C10 C15 C16 . . . . 1.36(13) ?
C9 N4 C16 N1 . . . 3_755 -178.37(13) ?
Li1 N4 C16 N1 . . . 3_755 5.92(19) ?
C9 N4 C16 C15 . . . . 1.03(14) ?
Li1 N4 C16 C15 . . . . -174.68(8) ?
C14 C15 C16 N1 . . . 3_755 -2.3(2) ?
C10 C15 C16 N1 . . . 3_755 177.90(12) ?
C14 C15 C16 N4 . . . . 178.29(14) ?
C10 C15 C16 N4 . . . . -1.54(14) ?
N8 Li2 N6 C24 . . . . 0.27(11) ?
N8 Li2 N6 C24 3_565 . . . -179.73(11) ?
N8 Li2 N6 C17 . . . . -176.88(11) ?
N8 Li2 N6 C17 3_565 . . . 3.12(11) ?
N6 Li2 N8 C25 . . . . -4.10(11) ?
N6 Li2 N8 C25 3_565 . . . 175.90(11) ?
N6 Li2 N8 C32 . . . . -175.80(11) ?
N6 Li2 N8 C32 3_565 . . . 4.20(11) ?
C32 N5 C17 N6 3_565 . . . 0.5(2) ?
C32 N5 C17 C18 3_565 . . . -179.08(12) ?
C24 N6 C17 N5 . . . . -179.52(13) ?
Li2 N6 C17 N5 . . . . -2.0(2) ?
C24 N6 C17 C18 . . . . 0.07(15) ?
Li2 N6 C17 C18 . . . . 177.63(9) ?
N5 C17 C18 C19 . . . . 0.0(2) ?
N6 C17 C18 C19 . . . . -179.67(14) ?
N5 C17 C18 C23 . . . . 179.73(12) ?
N6 C17 C18 C23 . . . . 0.11(15) ?
C23 C18 C19 C20 . . . . -0.2(2) ?
C17 C18 C19 C20 . . . . 179.54(14) ?
C18 C19 C20 C21 . . . . -0.3(2) ?
C19 C20 C21 C22 . . . . 0.6(2) ?
C20 C21 C22 C23 . . . . -0.4(2) ?
C21 C22 C23 C18 . . . . -0.1(2) ?
C21 C22 C23 C24 . . . . -179.03(14) ?
C19 C18 C23 C22 . . . . 0.4(2) ?
C17 C18 C23 C22 . . . . -179.42(12) ?
C19 C18 C23 C24 . . . . 179.58(12) ?
C17 C18 C23 C24 . . . . -0.23(14) ?
C25 N7 C24 N6 . . . . -1.5(2) ?
C25 N7 C24 C23 . . . . 178.69(12) ?
C17 N6 C24 N7 . . . . 179.97(13) ?
Li2 N6 C24 N7 . . . . 2.4(2) ?
C17 N6 C24 C23 . . . . -0.22(15) ?
Li2 N6 C24 C23 . . . . -177.80(9) ?
C22 C23 C24 N7 . . . . -0.8(2) ?
C18 C23 C24 N7 . . . . -179.89(12) ?
C22 C23 C24 N6 . . . . 179.34(14) ?
C18 C23 C24 N6 . . . . 0.28(15) ?
C24 N7 C25 N8 . . . . -3.2(2) ?
C24 N7 C25 C26 . . . . 176.20(12) ?
C32 N8 C25 N7 . . . . 179.25(13) ?
Li2 N8 C25 N7 . . . . 6.3(2) ?
C32 N8 C25 C26 . . . . -0.18(14) ?
Li2 N8 C25 C26 . . . . -173.14(8) ?
N7 C25 C26 C27 . . . . -3.0(2) ?
N8 C25 C26 C27 . . . . 176.45(14) ?
N7 C25 C26 C31 . . . . -179.63(12) ?
N8 C25 C26 C31 . . . . -0.17(14) ?
C31 C26 C27 C28 . . . . 0.03(19) ?
C25 C26 C27 C28 . . . . -176.19(13) ?
C26 C27 C28 C29 . . . . -0.5(2) ?
C27 C28 C29 C30 . . . . 0.8(2) ?
C28 C29 C30 C31 . . . . -0.5(2) ?
C29 C30 C31 C26 . . . . 0.0(2) ?
C29 C30 C31 C32 . . . . 176.01(14) ?
C27 C26 C31 C30 . . . . 0.24(19) ?
C25 C26 C31 C30 . . . . 177.36(12) ?
C27 C26 C31 C32 . . . . -176.71(12) ?
C25 C26 C31 C32 . . . . 0.41(13) ?
C25 N8 C32 N5 . . . 3_565 -177.29(13) ?
Li2 N8 C32 N5 . . . 3_565 -4.40(19) ?
C25 N8 C32 C31 . . . . 0.45(14) ?
Li2 N8 C32 C31 . . . . 173.34(8) ?
C30 C31 C32 N5 . . . 3_565 0.9(2) ?
C26 C31 C32 N5 . . . 3_565 177.34(12) ?
C30 C31 C32 N8 . . . . -177.02(14) ?
C26 C31 C32 N8 . . . . -0.55(14) ?
C35 N10 C33 N9 . . . . -0.38(16) ?
C46 N10 C33 N9 . . . . 177.78(12) ?
C34 N9 C33 N10 . . . . 0.13(16) ?
C36 N9 C33 N10 . . . . -174.13(12) ?
C33 N9 C34 C35 . . . . 0.17(17) ?
C36 N9 C34 C35 . . . . 174.22(13) ?
N9 C34 C35 N10 . . . . -0.40(17) ?
C33 N10 C35 C34 . . . . 0.48(17) ?
C46 N10 C35 C34 . . . . -177.73(13) ?
C33 N9 C36 C45 . . . . 64.57(16) ?
C34 N9 C36 C45 . . . . -108.59(15) ?
C33 N9 C36 C41 . . . . -176.32(13) ?
C34 N9 C36 C41 . . . . 10.52(19) ?
C33 N9 C36 C37 . . . . -55.00(17) ?
C34 N9 C36 C37 . . . . 131.84(14) ?
N9 C36 C37 C38 . . . . 179.77(11) ?
C45 C36 C37 C38 . . . . 60.96(14) ?
C41 C36 C37 C38 . . . . -59.65(14) ?
C36 C37 C38 C42 . . . . -60.66(14) ?
C36 C37 C38 C39 . . . . 59.67(14) ?
C42 C38 C39 C40 . . . . 59.37(15) ?
C37 C38 C39 C40 . . . . -60.45(15) ?
C38 C39 C40 C44 . . . . -59.55(15) ?
C38 C39 C40 C41 . . . . 60.44(15) ?
N9 C36 C41 C40 . . . . -178.95(11) ?
C45 C36 C41 C40 . . . . -60.75(15) ?
C37 C36 C41 C40 . . . . 59.72(15) ?
C39 C40 C41 C36 . . . . -59.79(15) ?
C44 C40 C41 C36 . . . . 60.61(15) ?
C39 C38 C42 C43 . . . . -59.47(15) ?
C37 C38 C42 C43 . . . . 60.67(14) ?
C38 C42 C43 C44 . . . . 59.57(15) ?
C38 C42 C43 C45 . . . . -60.37(15) ?
C39 C40 C44 C43 . . . . 59.74(15) ?
C41 C40 C44 C43 . . . . -60.45(16) ?
C42 C43 C44 C40 . . . . -59.58(16) ?
C45 C43 C44 C40 . . . . 60.15(16) ?
N9 C36 C45 C43 . . . . 179.11(11) ?
C41 C36 C45 C43 . . . . 60.33(15) ?
C37 C36 C45 C43 . . . . -60.72(14) ?
C42 C43 C45 C36 . . . . 60.18(15) ?
C44 C43 C45 C36 . . . . -59.92(15) ?
C33 N10 C46 C55 . . . . 120.09(15) ?
C35 N10 C46 C55 . . . . -62.03(17) ?
C33 N10 C46 C47 . . . . -0.60(19) ?
C35 N10 C46 C47 . . . . 177.28(13) ?
C33 N10 C46 C53 . . . . -120.10(14) ?
C35 N10 C46 C53 . . . . 57.77(17) ?
N10 C46 C47 C48 . . . . -179.67(11) ?
C55 C46 C47 C48 . . . . 60.31(15) ?
C53 C46 C47 C48 . . . . -61.02(14) ?
C46 C47 C48 C49 . . . . -59.97(15) ?
C46 C47 C48 C54 . . . . 59.90(15) ?
C54 C48 C49 C50 . . . . -59.32(16) ?
C47 C48 C49 C50 . . . . 60.93(16) ?
C48 C49 C50 C51 . . . . 58.81(16) ?
C48 C49 C50 C55 . . . . -61.02(16) ?
C49 C50 C51 C52 . . . . -58.90(15) ?
C55 C50 C51 C52 . . . . 60.58(15) ?
C50 C51 C52 C54 . . . . 59.22(15) ?
C50 C51 C52 C53 . . . . -60.39(15) ?
C51 C52 C53 C46 . . . . 59.54(15) ?
C54 C52 C53 C46 . . . . -59.72(15) ?
N10 C46 C53 C52 . . . . -179.12(11) ?
C55 C46 C53 C52 . . . . -60.06(14) ?
C47 C46 C53 C52 . . . . 61.21(14) ?
C49 C48 C54 C52 . . . . 60.81(15) ?
C47 C48 C54 C52 . . . . -59.20(15) ?
C51 C52 C54 C48 . . . . -60.47(15) ?
C53 C52 C54 C48 . . . . 58.95(16) ?
N10 C46 C55 C50 . . . . 178.57(11) ?
C47 C46 C55 C50 . . . . -60.91(15) ?
C53 C46 C55 C50 . . . . 60.03(15) ?
C51 C50 C55 C46 . . . . -59.87(16) ?
C49 C50 C55 C46 . . . . 60.58(16) ?
O2 C56 C57 C56 . . . 3_566 177.2(5) ?
C57 C56 C57 C56 3_566 . . 3_566 0.0000(10) ?
